data_2009979
loop_
_publ_author_name
'Mac\'i\<cek, Josef'
'Dodoff, Nicolay'
'Spassovska, Nadejda'

_publ_contact_author
;
     Dr Josef Macicek
     Bulgarian Academy of Sciences
     Institute of Applied Mineralogy
     Rakovski str. 92
     1000 Sofia
     BULGARIA
;
_publ_section_title
;
 <i>cis</i>-Ammine(benzoylhydrazine-<i>N</i>)dichloroplatinum(II)
;
_journal_issue 8
_journal_name_full 'Acta Crystallographica Section C'
_journal_page_first 1214
_journal_page_last 1217
_journal_paper_doi 10.1107/S0108270194001757
_journal_volume 50
_journal_year 1994
_chemical_formula_structural 'Pt (N H3) (C7 H8 O N2) Cl2'
_chemical_formula_sum 'C7 H11 Cl2 N3 O Pt'
_chemical_formula_weight 419.18
_chemical_name_systematic cis-Ammine(benzoylhydrazine-N)dichloroplatinum(II)
_space_group_IT_number 4
_symmetry_cell_setting monoclinic
_symmetry_space_group_name_Hall 'P 2yb'
_symmetry_space_group_name_H-M 'P 1 21 1'
_atom_type_scat_source 'SDP/PDP User's Guide (Enraf-Nonius, 1985)'
_audit_creation_method 'from SDP files using KAPPA (Macicek, 1992. Unpublished)'
_cell_angle_alpha 90
_cell_angle_beta 103.090(10)
_cell_angle_gamma 90
_cell_formula_units_Z 4
_cell_length_a 13.132(2)
_cell_length_b 9.433(3)
_cell_length_c 9.414(2)
_cell_measurement_reflns_used 22
_cell_measurement_temperature 292
_cell_measurement_theta_max 20.84
_cell_measurement_theta_min 20.13
_cell_volume 1135.8(5)
_computing_data_collection 'CAD-4 Manual (Enraf-Nonius, 1988)'
_computing_data_reduction 'SDP/PDP User's Guide (Enraf-Nonius, 1985)'
_computing_molecular_graphics 'ORTEPII (Johnson, 1976)'
_computing_publication_material 'KAPPA (Mac\'i\<cek, 1992)'
_computing_structure_refinement 'SDP/PDP User's Guide (Enraf-Nonius, 1985)'
_diffrn_ambient_temperature 292
_diffrn_measurement_device 'Enraf-Nonius CAD-4'
_diffrn_measurement_method '\w scans [\Dw = (0.80 + 0.40tan\q)\%]'
_diffrn_radiation_monochromator 'graphite (perpendicular mode)'
_diffrn_radiation_source '2 kW fine-focus Philips tube'
_diffrn_radiation_type MoK\a
_diffrn_radiation_wavelength 0.71073
_diffrn_reflns_av_R_equivalents 0.034
_diffrn_reflns_limit_h_max 17
_diffrn_reflns_limit_h_min 0
_diffrn_reflns_limit_k_max 12
_diffrn_reflns_limit_k_min -12
_diffrn_reflns_limit_l_max 12
_diffrn_reflns_limit_l_min -12
_diffrn_reflns_number 5545
_diffrn_reflns_reduction_process 'F~obs~ = ( I~raw~/LP )^1/2^, where LP = Lorentz-polarization correction'
_diffrn_reflns_theta_max 28.0
_diffrn_reflns_theta_min 0.0
_diffrn_standards_decay_% -3.3
_diffrn_standards_interval_time 120
_diffrn_standards_number 3
_exptl_absorpt_coefficient_mu 12.93
_exptl_crystal_colour 'yellow transparent'
_exptl_crystal_density_diffrn 2.451
_exptl_crystal_description plate
_exptl_crystal_F_000 776
_exptl_crystal_size_max 0.13
_exptl_crystal_size_mid 0.06
_exptl_crystal_size_min 0.01
_refine_diff_density_max 1.62
_refine_diff_density_min -2.14
_refine_ls_goodness_of_fit_all 5.066
_refine_ls_goodness_of_fit_obs 1.121
_refine_ls_hydrogen_treatment 'H atoms riding'
_refine_ls_matrix_type full
_refine_ls_number_constraints 33
_refine_ls_number_parameters 252
_refine_ls_number_reflns 3093
_refine_ls_number_restraints 0
_refine_ls_R_factor_all 0.174
_refine_ls_R_factor_obs 0.038
_refine_ls_shift/esd_max 0.51
_refine_ls_structure_factor_coef F
_refine_ls_weighting_details 'w = 1/[\s^2^(F) + (0.010F)^2^]'
_refine_ls_weighting_scheme calc
_refine_ls_wR_factor_all 0.188
_refine_ls_wR_factor_obs 0.038
_reflns_number_observed 3093
_reflns_number_total 5323
_reflns_observed_criterion I>3.0\s(I)
_cod_data_source_file mu1101.cif
_cod_data_source_block LRSA0154
_cod_depositor_comments
;
The following automatic conversions were performed:

'_refine_ls_weighting_scheme' value '1/[\s^2^(F) + (0.010F)^2^]' was
changed to 'calc'. New tag '_refine_ls_weighting_details' was
created. The value of the new tag was set to 'w = 1/[\s^2^(F) +
(0.010F)^2^]'.

Automatic conversion script
Id: cif_fix_values 3143 2015-03-26 13:38:13Z robertas 
;
_cod_original_cell_volume 1135.8(8)
_cod_original_sg_symbol_H-M 'P 21'
_cod_database_code 2009979

loop_
_symmetry_equiv_pos_as_xyz
+x,+y,+z
-x,1/2+y,-z

loop_
_atom_site_aniso_label
_atom_site_aniso_U_11
_atom_site_aniso_U_22
_atom_site_aniso_U_33
_atom_site_aniso_U_12
_atom_site_aniso_U_13
_atom_site_aniso_U_23
Pt 0.0244(2) 0.0285(2) 0.0346(3) 0.0034(4) 0.0036(2) -0.0039(4)
Pt' 0.0409(3) 0.0274(2) 0.0200(2) -0.0086(4) 0.0068(2) -0.0010(3)
Cl1 0.040(2) 0.040(2) 0.039(2) 0.000(2) 0.003(2) 0.002(2)
Cl1' 0.045(3) 0.056(3) 0.050(2) 0.010(2) 0.004(2) 0.014(2)
Cl2 0.037(2) 0.038(2) 0.042(2) 0.000(2) 0.011(2) 0.002(2)
Cl2' 0.050(2) 0.048(2) 0.040(2) -0.010(2) 0.017(2) 0.005(2)
O 0.060(8) 0.110(10) 0.046(7) -0.005(9) 0.007(6) -0.032(8)
O' 0.030(6) 0.046(6) 0.040(6) 0.004(5) 0.003(5) -0.011(5)
N 0.034(7) 0.014(5) 0.019(5) 0.013(5) -0.001(5) -0.010(4)
N' 0.045(9) 0.048(9) 0.090(10) -0.014(8) 0.023(8) -0.012(9)
N1 0.026(7) 0.034(7) 0.043(7) -0.005(6) 0.009(6) -0.003(6)
N1' 0.035(7) 0.035(7) 0.038(6) 0.000(6) 0.025(5) -0.009(6)
N2 0.060(8) 0.029(7) 0.022(6) -0.022(6) 0.016(5) 0.003(5)
N2' 0.018(6) 0.070(10) 0.055(9) 0.008(7) 0.010(6) 0.004(8)
C 0.050(10) 0.060(10) 0.032(8) 0.007(9) 0.013(7) -0.001(8)
C' 0.080(10) 0.020(7) 0.028(8) -0.011(8) -0.007(8) 0.019(6)
C1a 0.050(10) 0.060(10) 0.027(8) 0.003(9) 0.009(7) 0.017(7)
C1a' 0.047(9) 0.032(9) 0.027(7) -0.011(8) 0.004(7) 0.009(7)
C2a 0.050(10) 0.080(10) 0.060(10) -0.020(10) 0.000(10) -0.020(10)
C2a' 0.060(10) 0.060(10) 0.035(9) -0.039(8) 0.003(8) 0.010(8)
C3a 0.050(10) 0.11(2) 0.032(9) -0.030(10) -0.001(9) -0.030(10)
C3a' 0.11(2) 0.060(10) 0.040(10) -0.030(10) -0.010(10) -0.010(10)
C4a 0.040(10) 0.09(2) 0.080(10) -0.020(10) 0.020(10) 0.010(10)
C4a' 0.060(10) 0.100(10) 0.060(10) -0.064(8) -0.015(9) 0.028(9)
C5a 0.080(10) 0.050(10) 0.11(2) 0.020(10) 0.030(10) 0.030(10)
C5a' 0.030(10) 0.12(2) 0.090(10) 0.000(10) 0.010(10) 0.040(10)
C6a 0.060(10) 0.050(10) 0.090(10) 0.000(10) 0.035(9) -0.020(10)
C6a' 0.035(8) 0.070(10) 0.060(10) 0.010(10) 0.013(8) 0.010(10)

loop_
_atom_site_label
_atom_site_fract_x
_atom_site_fract_y
_atom_site_fract_z
_atom_site_U_iso_or_equiv
_atom_site_thermal_displace_type
_atom_site_calc_flag
_atom_site_calc_attached_atom
Pt 0.03650(5) 0.12000 0.38456(7) 0.02970(10) Uani ? ?
Pt' -0.03802(5) -0.12026(7) 0.11404(6) 0.02940(10) Uani ? ?
Cl1 0.1738(3) -0.0328(5) 0.4763(5) 0.0400(10) Uani ? ?
Cl1' -0.1871(4) 0.0115(5) 0.0373(5) 0.0510(10) Uani ? ?
Cl2 -0.0665(3) 0.0264(4) 0.5316(4) 0.0390(10) Uani ? ?
Cl2' 0.0379(3) -0.0188(5) -0.0578(5) 0.0450(10) Uani ? ?
O 0.2620(10) 0.120(2) 0.1250(10) 0.072(4) Uani ? ?
O' -0.2758(8) -0.2200(10) 0.3690(10) 0.040(3) Uani ? ?
N -0.0844(9) 0.2510(10) 0.3080(10) 0.023(3) Uani ? ?
N' 0.1000(10) -0.231(2) 0.195(2) 0.061(5) Uani ? ?
N1 0.2330(10) 0.2380(10) 0.3140(10) 0.034(4) Uani ? ?
N1' -0.1910(10) -0.3050(10) 0.2010(10) 0.033(3) Uani ? ?
N2 0.1230(10) 0.2140(10) 0.2560(10) 0.036(4) Uani ? ?
N2' -0.1070(10) -0.214(2) 0.266(2) 0.047(4) Uani ? ?
C 0.2990(10) 0.176(2) 0.246(2) 0.046(5) Uani ? ?
C' -0.271(2) -0.305(2) 0.269(2) 0.045(5) Uani ? ?
C1a 0.4110(10) 0.178(2) 0.315(2) 0.046(5) Uani ? ?
C1a' -0.3620(10) -0.398(2) 0.202(2) 0.036(4) Uani ? ?
C2a 0.453(2) 0.277(2) 0.418(2) 0.061(6) Uani ? ?
C2a' -0.3450(10) -0.525(2) 0.138(2) 0.052(5) Uani ? ?
C3a 0.561(2) 0.284(2) 0.478(2) 0.065(6) Uani ? ?
C3a' -0.427(2) -0.609(2) 0.083(2) 0.074(7) Uani ? ?
C4a 0.623(2) 0.186(2) 0.429(2) 0.071(7) Uani ? ?
C4a' -0.5280(10) -0.578(2) 0.084(2) 0.075(6) Uani ? ?
C5a 0.580(2) 0.085(2) 0.328(3) 0.077(8) Uani ? ?
C5a' -0.543(2) -0.448(3) 0.153(2) 0.079(8) Uani ? ?
C6a 0.4760(10) 0.086(2) 0.267(2) 0.064(7) Uani ? ?
C6a' -0.4610(10) -0.369(2) 0.212(2) 0.055(6) Uani ? ?
H1 -0.1375 0.2019 0.2408 0.0633 Uiso calc N
H1' 0.1359 -0.2407 0.1182 0.0633 Uiso calc N'
H2 -0.0599 0.3283 0.2597 0.0633 Uiso calc N
H2' 0.1424 -0.1804 0.2732 0.0633 Uiso calc N'
H3 -0.1120 0.2863 0.3859 0.0633 Uiso calc N
H3' 0.0849 -0.3225 0.2271 0.0633 Uiso calc N'
H11 0.2571 0.2946 0.3985 0.0633 Uiso calc N1
H11' -0.1886 -0.3604 0.1175 0.0633 Uiso calc N1'
H21 0.0921 0.3049 0.2311 0.0633 Uiso calc N2
H21' -0.1349 -0.1414 0.3169 0.0633 Uiso calc N2'
H22 0.1161 0.1588 0.1705 0.0633 Uiso calc N2
H22' -0.0560 -0.2661 0.3334 0.0633 Uiso calc N2'
H2a 0.4079 0.3459 0.4441 0.0633 Uiso calc C2a
H2a' -0.2758 -0.5524 0.1354 0.0633 Uiso calc C2a'
H3a 0.5900 0.3509 0.5506 0.0633 Uiso calc C3a
H3a' -0.4134 -0.6951 0.0395 0.0633 Uiso calc C3a'
H4a 0.6968 0.1872 0.4665 0.0633 Uiso calc C4a
H4a' -0.5844 -0.6393 0.0413 0.0633 Uiso calc C4a'
H5a 0.6232 0.0143 0.3004 0.0633 Uiso calc C5a
H5a' -0.6123 -0.4214 0.1576 0.0633 Uiso calc C5a'
H6a 0.4467 0.0219 0.1908 0.0633 Uiso calc C6a
H6a' -0.4732 -0.2861 0.2623 0.0633 Uiso calc C6a'

loop_
_atom_type_symbol
_atom_type_scat_dispersion_real
_atom_type_scat_dispersion_imag
Pt -2.352 8.388
Cl 0.132 0.159
O 0.008 0.006
N 0.004 0.003
C 0.002 0.002
H 0.000 0.000

loop_
_exptl_absorpt_correction_T_min
_exptl_absorpt_correction_T_max
0.27725 0.29418
0.7174 0.9989

loop_
_exptl_absorpt_correction_type
sphere
'empirical, \y-scan'

loop_
_geom_angle_atom_site_label_1
_geom_angle_atom_site_label_2
_geom_angle_atom_site_label_3
_geom_angle_site_symmetry_1
_geom_angle_site_symmetry_3
_geom_angle
_geom_angle_publ_flag
Cl1 Pt Cl2 1 1 92.9(2) yes
Cl1 Pt N 1 1 178.8(4) yes
Cl1 Pt N2 1 1 90.2(4) yes
Cl2 Pt N 1 1 85.9(4) yes
Cl2 Pt N2 1 1 176.4(4) yes
N Pt N2 1 1 91.0(5) yes
Cl1' Pt' Cl2' 1 1 91.6(2) yes
Cl1' Pt' N' 1 1 176.4(5) yes
Cl1' Pt' N2' 1 1 88.3(4) yes
Cl2' Pt' N' 1 1 89.2(5) yes
Cl2' Pt' N2' 1 1 179.1(4) yes
N' Pt' N2' 1 1 90.9(6) yes
Pt N H1 1 1 109.65 no
Pt N H2 1 1 108.50 no
Pt N H3 1 1 110.26 no
H1 N H2 1 1 109.46 no
H1 N H3 1 1 109.47 no
H2 N H3 1 1 109.48 no
Pt' N' H1' 1 1 108.31 no
Pt' N' H2' 1 1 109.86 no
Pt' N' H3' 1 1 110.23 no
H1' N' H2' 1 1 109.48 no
H1' N' H3' 1 1 109.47 no
H2' N' H3' 1 1 109.47 no
N2 N1 C 1 1 117.0(10) yes
N2 N1 H11 1 1 121.35 no
C N1 H11 1 1 121.40 no
N2' N1' C' 1 1 114.0(10) yes
N2' N1' H11' 1 1 122.08 no
C' N1' H11' 1 1 124.08 no
Pt N2 N1 1 1 119.0(9) yes
Pt N2 H21 1 1 106.30 no
Pt N2 H22 1 1 107.85 no
N1 N2 H21 1 1 106.74 no
N1 N2 H22 1 1 107.23 no
H21 N2 H22 1 1 109.47 no
Pt' N2' N1' 1 1 112.0(10) yes
Pt' N2' H21' 1 1 108.51 no
Pt' N2' H22' 1 1 108.99 no
N1' N2' H21' 1 1 108.11 no
N1' N2' H22' 1 1 109.57 no
H21' N2' H22' 1 1 109.47 no
O C N1 1 1 118(2) yes
O C C1a 1 1 123(2) yes
N1 C C1a 1 1 119.0(10) yes
O' C' N1' 1 1 122(2) yes
O' C' C1a' 1 1 122(2) yes
N1' C' C1a' 1 1 116.0(10) yes
C C1a C2a 1 1 121(2) no
C C1a C6a 1 1 119(2) no
C2a C1a C6a 1 1 119(2) no
C' C1a' C2a' 1 1 120(2) no
C' C1a' C6a' 1 1 123(2) no
C2a' C1a' C6a' 1 1 117(2) no
C1a C2a C3a 1 1 121(2) no
C1a C2a H2a 1 1 119.02 no
C3a C2a H2a 1 1 119.42 no
C1a' C2a' C3a' 1 1 119(2) no
C1a' C2a' H2a' 1 1 120.00 no
C3a' C2a' H2a' 1 1 120.93 no
C2a C3a C4a 1 1 117(2) no
C2a C3a H3a 1 1 122.03 no
C4a C3a H3a 1 1 120.68 no
C2a' C3a' C4a' 1 1 125(2) no
C2a' C3a' H3a' 1 1 117.72 no
C4a' C3a' H3a' 1 1 117.30 no
C3a C4a C5a 1 1 121(2) no
C3a C4a H4a 1 1 120.00 no
C5a C4a H4a 1 1 119.48 no
C3a' C4a' C5a' 1 1 115(2) no
C3a' C4a' H4a' 1 1 122.22 no
C5a' C4a' H4a' 1 1 123.00 no
C4a C5a C6a 1 1 121(2) no
C4a C5a H5a 1 1 119.89 no
C6a C5a H5a 1 1 119.59 no
C4a' C5a' C6a' 1 1 119(2) no
C4a' C5a' H5a' 1 1 118.78 no
C6a' C5a' H5a' 1 1 121.79 no
C1a C6a C5a 1 1 120(2) no
C1a C6a H6a 1 1 118.65 no
C5a C6a H6a 1 1 120.85 no
C1a' C6a' C5a' 1 1 124(2) no
C1a' C6a' H6a' 1 1 117.97 no
C5a' C6a' H6a' 1 1 117.57 no

loop_
_geom_bond_atom_site_label_1
_geom_bond_atom_site_label_2
_geom_bond_site_symmetry_1
_geom_bond_site_symmetry_2
_geom_bond_distance
_geom_bond_publ_flag
Pt Cl1 . 1 2.318(4) yes
Pt Cl2 . 1 2.318(5) yes
Pt N . 1 2.010(10) yes
Pt N2 . 1 2.040(10) yes
Pt' Cl1' . 1 2.293(5) yes
Pt' Cl2' . 1 2.293(5) yes
Pt' N' . 1 2.080(10) yes
Pt' N2' . 1 2.06(2) yes
N H1 . 1 0.950 no
N H2 . 1 0.950 no
N H3 . 1 0.949 no
N' H1' . 1 0.949 no
N' H2' . 1 0.949 no
N' H3' . 1 0.951 no
N1 N2 . 1 1.44(2) yes
N1 C . 1 1.33(2) yes
N1 H11 . 1 0.950 no
N1' N2' . 1 1.42(2) yes
N1' C' . 1 1.35(3) yes
N1' H11' . 1 0.950 no
N2 H21 . 1 0.950 no
N2 H22 . 1 0.950 no
N2' H21' . 1 0.950 no
N2' H22' . 1 0.950 no
C O . 1 1.24(2) yes
C C1a . 1 1.47(2) yes
C' O' . 1 1.25(2) yes
C' C1a' . 1 1.50(2) yes
C1a C2a . 1 1.37(3) no
C1a' C2a' . 1 1.38(2) no
C2a C3a . 1 1.40(3) no
C2a H2a . 1 0.950 no
C2a' C3a' . 1 1.34(3) no
C2a' H2a' . 1 0.950 no
C3a C4a . 1 1.38(3) no
C3a H3a . 1 0.950 no
C3a' C4a' . 1 1.37(3) no
C3a' H3a' . 1 0.950 no
C4a C5a . 1 1.37(3) no
C4a H4a . 1 0.950 no
C4a' C5a' . 1 1.42(3) no
C4a' H4a' . 1 0.950 no
C5a C6a . 1 1.36(3) no
C5a H5a . 1 0.950 no
C5a' C6a' . 1 1.32(3) no
C5a' H5a' . 1 0.950 no
C6a C1a . 1 1.36(3) no
C6a H6a . 1 0.950 no
C6a' C1a' . 1 1.36(2) no
C6a' H6a' . 1 0.950 no

loop_
_geom_torsion_atom_site_label_1
_geom_torsion_atom_site_label_2
_geom_torsion_atom_site_label_3
_geom_torsion_atom_site_label_4
_geom_torsion
_geom_torsion_publ_flag
Cl1 Pt N2 N1 -39.0(10) no
Cl2 Pt N2 N1 109(6) no
N Pt N2 N1 141.0(10) no
Cl1' Pt' N2' N1' 70.0(10) no
Cl2' Pt' N2' N1' -17(3) no
N' Pt' N2' N1' -113.0(10) no
